data_4022765
loop_
_publ_author_name
'Andreas Schmidt'
'Tobias Habeck'
'Anika Sabine Lindner'
'Bohdan Snovydovych'
'Jan Christoph Namyslo'
'Arnold Adam'
'Mimoza Gjikaj'

_publ_section_title
;
 Translation of Pseudo-Cross-Conjugation into Chemistry:
 Cycloadditions of Mesomeric Betaines to the New Ring System
 Spiro[indazole-3,3'-pyrrole]
;
_journal_name_full 'Journal of Organic Chemistry'
_journal_page_first 2236
_journal_page_last 2239
_journal_paper_doi 10.1021/jo062391r
_journal_volume 72
_journal_year 2007
_chemical_formula_sum 'C32 H24 F9 N5 O2'
_chemical_formula_weight 681.56
_chemical_name_systematic
; 
 ? 
;
_space_group_IT_number 2
_symmetry_cell_setting triclinic
_symmetry_space_group_name_Hall '-P 1'
_symmetry_space_group_name_H-M 'P -1'
_atom_sites_solution_hydrogens geom
_atom_sites_solution_primary direct
_atom_sites_solution_secondary difmap
_audit_creation_method SHELXL-97
_cell_angle_alpha 69.313(14)
_cell_angle_beta 84.535(16)
_cell_angle_gamma 64.991(15)
_cell_formula_units_Z 2
_cell_length_a 10.628(2)
_cell_length_b 12.000(2)
_cell_length_c 14.657(3)
_cell_measurement_reflns_used 11067
_cell_measurement_temperature 223(2)
_cell_measurement_theta_max 25.50
_cell_measurement_theta_min 0.994
_cell_volume 1581.6(6)
_computing_cell_refinement 'IPDS package Stoe, Darmstadt, 1997'
_computing_data_collection 'IPDS package Stoe, Darmstadt, 1997'
_computing_data_reduction 'IPDS package Stoe, Darmstadt, 1997'
_computing_molecular_graphics 'DIAMOND (Brandenburger, 2004)'
_computing_publication_material 'SHELXL-97 (Sheldrick, 1997)'
_computing_structure_refinement 'SHELXL-97 (Sheldrick, 1997)'
_computing_structure_solution 'SHELXS-97 (Sheldrick, 1990)'
_diffrn_ambient_temperature 223(2)
_diffrn_measured_fraction_theta_full 0.994
_diffrn_measured_fraction_theta_max 0.994
_diffrn_measurement_device_type 'Stoe IPDS 2'
_diffrn_measurement_method
;
rotation method at \f = 0\%, 180\", \D\w = 2\%
150 frames, dedector distance 80 mm
;
_diffrn_radiation_monochromator graphite
_diffrn_radiation_source 'fine-focus sealed tube'
_diffrn_radiation_type MoK\a
_diffrn_radiation_wavelength 0.71073
_diffrn_reflns_av_R_equivalents 0.0680
_diffrn_reflns_av_sigmaI/netI 0.0627
_diffrn_reflns_limit_h_max 11
_diffrn_reflns_limit_h_min -11
_diffrn_reflns_limit_k_max 11
_diffrn_reflns_limit_k_min -12
_diffrn_reflns_limit_l_max 15
_diffrn_reflns_limit_l_min -15
_diffrn_reflns_number 12738
_diffrn_reflns_theta_full 25.69
_diffrn_reflns_theta_max 25.69
_diffrn_reflns_theta_min 2.12
_exptl_absorpt_coefficient_mu 0.128
_exptl_absorpt_correction_type none
_exptl_crystal_colour yellow
_exptl_crystal_density_diffrn 1.431
_exptl_crystal_density_method 'not measured'
_exptl_crystal_description irregular
_exptl_crystal_F_000 696
_exptl_crystal_size_max 0.25
_exptl_crystal_size_mid 0.20
_exptl_crystal_size_min 0.15
_refine_diff_density_max 0.491
_refine_diff_density_min -0.392
_refine_diff_density_rms 0.057
_refine_ls_extinction_method none
_refine_ls_goodness_of_fit_ref 1.030
_refine_ls_hydrogen_treatment mixed
_refine_ls_matrix_type full
_refine_ls_number_parameters 526
_refine_ls_number_reflns 4122
_refine_ls_number_restraints 0
_refine_ls_restrained_S_all 1.030
_refine_ls_R_factor_all 0.0927
_refine_ls_R_factor_gt 0.0859
_refine_ls_shift/su_max 0.005
_refine_ls_shift/su_mean 0.000
_refine_ls_structure_factor_coef Fsqd
_refine_ls_weighting_details 'calc w=1/[\s^2^(Fo^2^)+(0.1139P)^2^+2.0202P] where P=(Fo^2^+2Fc^2^)/3'
_refine_ls_weighting_scheme calc
_refine_ls_wR_factor_gt 0.1413
_refine_ls_wR_factor_ref 0.1167
_reflns_number_gt 2650
_reflns_number_total 4122
_reflns_threshold_expression >2sigma(I)
_cod_data_source_file jo062391rsi20061122_115346.cif
_cod_data_source_block TH346
_cod_database_code 4022765

loop_
_symmetry_equiv_pos_as_xyz
'x, y, z'
'-x, -y, -z'

loop_
_atom_site_label
_atom_site_type_symbol
_atom_site_fract_x
_atom_site_fract_y
_atom_site_fract_z
_atom_site_U_iso_or_equiv
_atom_site_adp_type
_atom_site_occupancy
_atom_site_symmetry_multiplicity
_atom_site_calc_flag
F1 F 1.1026(8) 0.6489(6) -0.4266(4) 0.228(5) Uani 1 1 d
F2 F 1.2163(7) 0.5224(10) -0.2999(5) 0.208(5) Uani 1 1 d
F3 F -0.0508(9) 1.1985(5) -0.3460(4) 0.194(4) Uani 1 1 d
F4 F 1.0955(10) 0.4788(8) -0.3553(7) 0.213(4) Uani 1 1 d
F5 F -0.0523(12) 1.0786(7) -0.4091(6) 0.235(6) Uani 1 1 d
F6 F 0.1152(8) 1.1038(8) -0.4085(5) 0.227(5) Uani 1 1 d
F7 F 0.4361(14) 0.3421(13) 0.6002(6) 0.297(9) Uani 1 1 d
F8 F 0.441(2) 0.1918(17) 0.5905(7) 0.310(9) Uani 1 1 d
F9 F 0.6068(9) 0.2112(18) 0.5693(5) 0.318(9) Uani 1 1 d
O1 O 0.6410(5) 0.6243(4) -0.0106(3) 0.0726(14) Uani 1 1 d
O2 O 0.2109(4) 0.7311(4) 0.1164(3) 0.0586(11) Uani 1 1 d
N1 N 0.4623(4) 0.8122(4) 0.0808(3) 0.0432(11) Uani 1 1 d
N2 N 0.3533(4) 0.9162(4) 0.0946(3) 0.0452(11) Uani 1 1 d
N3 N 0.6460(5) 0.8105(4) -0.1325(3) 0.0461(11) Uani 1 1 d
N4 N 0.3270(6) 0.5117(5) 0.1446(3) 0.0572(13) Uani 1 1 d
N5 N 0.2293(6) 0.6490(5) -0.0061(3) 0.0597(14) Uani 1 1 d
C1 C 0.4869(6) 0.8395(5) -0.0143(4) 0.0431(13) Uani 1 1 d
C2 C 0.3873(5) 0.9662(5) -0.0648(4) 0.0427(13) Uani 1 1 d
C3 C 0.3044(5) 1.0113(5) 0.0064(4) 0.0435(13) Uani 1 1 d
C4 C 0.3555(7) 1.0457(6) -0.1648(4) 0.0534(15) Uani 1 1 d
C5 C 0.2452(6) 1.1644(6) -0.1883(5) 0.0595(16) Uani 1 1 d
C6 C 0.1641(7) 1.2068(6) -0.1156(5) 0.0615(17) Uani 1 1 d
C7 C 0.1899(6) 1.1344(5) -0.0179(5) 0.0518(14) Uani 1 1 d
C8 C 0.6039(6) 0.7464(5) -0.0542(4) 0.0479(14) Uani 1 1 d
C9 C 0.7600(6) 0.7460(5) -0.1799(4) 0.0479(14) Uani 1 1 d
C10 C 0.8803(6) 0.6369(5) -0.1334(4) 0.0494(14) Uani 1 1 d
C11 C 0.9887(7) 0.5845(6) -0.1864(4) 0.0608(17) Uani 1 1 d
C12 C 0.9810(6) 0.6371(5) -0.2869(4) 0.0588(16) Uani 1 1 d
C13 C 0.8636(7) 0.7473(6) -0.3341(5) 0.0662(18) Uani 1 1 d
C14 C 0.7547(7) 0.8018(6) -0.2815(4) 0.0578(16) Uani 1 1 d
C15 C 1.0978(9) 0.5821(7) -0.3443(5) 0.096(3) Uani 1 1 d
C16 C 0.3059(8) 0.9148(7) 0.1918(5) 0.0555(16) Uani 1 1 d
C17 C 0.5327(7) 0.6937(6) 0.1646(5) 0.0519(15) Uani 1 1 d
C18 C 0.2510(6) 0.6389(5) 0.0875(4) 0.0473(14) Uani 1 1 d
C21 C 0.3613(6) 0.4601(5) 0.2449(4) 0.0514(14) Uani 1 1 d
C22 C 0.4681(7) 0.3357(7) 0.2812(5) 0.0668(18) Uani 1 1 d
C23 C 0.5060(7) 0.2752(7) 0.3796(5) 0.082(2) Uani 1 1 d
C24 C 0.4383(7) 0.3389(8) 0.4434(5) 0.076(2) Uani 1 1 d
C25 C 0.3324(9) 0.4625(8) 0.4079(5) 0.087(2) Uani 1 1 d
C26 C 0.2925(7) 0.5235(7) 0.3094(5) 0.0670(18) Uani 1 1 d
C27 C 0.1759(6) 0.7628(5) -0.0889(4) 0.0497(14) Uani 1 1 d
C28 C 0.1080(6) 0.8881(5) -0.0861(4) 0.0479(14) Uani 1 1 d
C29 C 0.0567(6) 0.9941(6) -0.1732(5) 0.0543(15) Uani 1 1 d
C30 C 0.0726(6) 0.9767(6) -0.2626(4) 0.0590(16) Uani 1 1 d
C31 C 0.1398(8) 0.8511(7) -0.2641(5) 0.071(2) Uani 1 1 d
C32 C 0.1903(7) 0.7452(7) -0.1792(4) 0.0658(18) Uani 1 1 d
C33 C 0.0213(9) 1.0900(8) -0.3528(5) 0.079(2) Uani 1 1 d
C34 C 0.4843(14) 0.2832(14) 0.5468(7) 0.150(5) Uani 1 1 d
H4 H 0.414(5) 1.012(5) -0.209(4) 0.043(15) Uiso 1 1 d
H5 H 0.217(6) 1.223(6) -0.259(5) 0.075(19) Uiso 1 1 d
H6 H 0.091(7) 1.285(6) -0.138(5) 0.068(19) Uiso 1 1 d
H7 H 0.132(5) 1.162(5) 0.038(4) 0.048(14) Uiso 1 1 d
H4A H 0.336(6) 0.452(6) 0.114(4) 0.059(17) Uiso 1 1 d
H5A H 0.258(7) 0.580(7) -0.024(5) 0.08(2) Uiso 1 1 d
H10 H 0.888(5) 0.593(5) -0.064(4) 0.046(14) Uiso 1 1 d
H11 H 1.072(6) 0.504(6) -0.152(4) 0.057(16) Uiso 1 1 d
H13 H 0.860(6) 0.786(6) -0.406(5) 0.071(18) Uiso 1 1 d
H14 H 0.676(7) 0.879(6) -0.311(4) 0.068(18) Uiso 1 1 d
H161 H 0.230(7) 0.999(7) 0.180(5) 0.08(2) Uiso 1 1 d
H162 H 0.282(6) 0.835(6) 0.221(5) 0.072(19) Uiso 1 1 d
H163 H 0.388(8) 0.907(7) 0.229(6) 0.10(3) Uiso 1 1 d
H173 H 0.580(7) 0.712(6) 0.209(5) 0.08(2) Uiso 1 1 d
H171 H 0.603(6) 0.635(6) 0.144(4) 0.051(16) Uiso 1 1 d
H172 H 0.471(6) 0.653(6) 0.209(5) 0.069(18) Uiso 1 1 d
H22 H 0.511(8) 0.292(7) 0.238(6) 0.09(2) Uiso 1 1 d
H23 H 0.6058 0.1769 0.4041 0.12(3) Uiso 1 1 d
H25 H 0.278(8) 0.504(7) 0.445(6) 0.10(3) Uiso 1 1 d
H26 H 0.220(6) 0.612(6) 0.281(4) 0.053(16) Uiso 1 1 d
H28 H 0.099(5) 0.904(5) -0.023(4) 0.054(15) Uiso 1 1 d
H29 H 0.002(7) 1.086(7) -0.171(5) 0.08(2) Uiso 1 1 d
H31 H 0.150(6) 0.838(5) -0.322(5) 0.059(17) Uiso 1 1 d
H32 H 0.230(6) 0.663(6) -0.179(4) 0.053(16) Uiso 1 1 d

loop_
_atom_site_aniso_label
_atom_site_aniso_U_11
_atom_site_aniso_U_22
_atom_site_aniso_U_33
_atom_site_aniso_U_23
_atom_site_aniso_U_13
_atom_site_aniso_U_12
F1 0.206(7) 0.136(5) 0.102(4) 0.021(4) 0.099(4) 0.078(5)
F2 0.104(4) 0.287(9) 0.123(5) -0.107(6) 0.008(4) 0.047(6)
F3 0.294(9) 0.061(3) 0.086(4) 0.006(3) 0.018(5) 0.026(4)
F4 0.247(9) 0.200(7) 0.277(10) -0.197(8) 0.158(8) -0.107(7)
F5 0.374(14) 0.131(5) 0.169(7) 0.041(5) -0.183(9) -0.111(7)
F6 0.156(6) 0.205(7) 0.120(5) 0.076(5) 0.050(5) -0.009(5)
F7 0.327(13) 0.313(14) 0.063(4) -0.080(7) -0.027(6) 0.058(11)
F8 0.53(3) 0.361(17) 0.071(5) 0.044(8) -0.046(9) -0.30(2)
F9 0.132(6) 0.54(2) 0.070(4) -0.032(8) -0.028(4) 0.000(10)
O1 0.114(4) 0.043(2) 0.062(3) -0.026(2) 0.031(2) -0.032(2)
O2 0.075(3) 0.048(2) 0.058(2) -0.027(2) 0.001(2) -0.021(2)
N1 0.053(3) 0.041(2) 0.043(3) -0.021(2) 0.008(2) -0.022(2)
N2 0.049(3) 0.047(3) 0.046(3) -0.023(2) 0.010(2) -0.022(2)
N3 0.056(3) 0.042(2) 0.038(2) -0.015(2) 0.006(2) -0.019(2)
N4 0.084(4) 0.047(3) 0.047(3) -0.023(2) 0.002(3) -0.027(3)
N5 0.093(4) 0.044(3) 0.048(3) -0.024(2) 0.003(3) -0.027(3)
C1 0.060(3) 0.042(3) 0.039(3) -0.017(2) 0.009(3) -0.031(3)
C2 0.051(3) 0.043(3) 0.044(3) -0.019(3) 0.004(3) -0.026(3)
C3 0.045(3) 0.044(3) 0.052(3) -0.019(3) 0.006(3) -0.027(3)
C4 0.060(4) 0.058(4) 0.049(4) -0.017(3) 0.007(3) -0.033(3)
C5 0.052(4) 0.059(4) 0.056(4) -0.004(3) -0.007(3) -0.023(3)
C6 0.049(4) 0.048(4) 0.077(5) -0.012(3) -0.003(3) -0.018(3)
C7 0.044(3) 0.053(3) 0.065(4) -0.027(3) 0.006(3) -0.021(3)
C8 0.066(4) 0.041(3) 0.040(3) -0.018(3) 0.007(3) -0.023(3)
C9 0.062(4) 0.039(3) 0.045(3) -0.018(3) 0.012(3) -0.022(3)
C10 0.061(4) 0.041(3) 0.038(3) -0.014(3) 0.005(3) -0.015(3)
C11 0.068(4) 0.045(3) 0.052(4) -0.015(3) 0.002(3) -0.009(3)
C12 0.066(4) 0.046(3) 0.045(3) -0.017(3) 0.014(3) -0.007(3)
C13 0.079(5) 0.055(4) 0.046(4) -0.015(3) 0.011(3) -0.014(3)
C14 0.062(4) 0.049(3) 0.044(3) -0.012(3) 0.009(3) -0.011(3)
C15 0.115(7) 0.058(4) 0.045(4) -0.020(3) -0.013(4) 0.035(4)
C16 0.064(4) 0.062(4) 0.048(4) -0.028(3) 0.020(3) -0.029(4)
C17 0.065(4) 0.042(3) 0.045(3) -0.014(3) 0.003(3) -0.020(3)
C18 0.053(3) 0.045(3) 0.055(4) -0.027(3) 0.011(3) -0.024(3)
C21 0.061(4) 0.050(3) 0.049(3) -0.019(3) 0.003(3) -0.027(3)
C22 0.075(5) 0.071(4) 0.055(4) -0.027(4) 0.005(3) -0.026(4)
C23 0.074(5) 0.088(5) 0.057(4) -0.019(4) 0.003(4) -0.013(4)
C24 0.075(5) 0.100(5) 0.045(4) -0.025(4) 0.006(3) -0.031(4)
C25 0.104(6) 0.091(6) 0.055(5) -0.035(4) 0.021(4) -0.026(5)
C26 0.078(5) 0.065(4) 0.052(4) -0.023(3) 0.012(3) -0.024(4)
C27 0.051(3) 0.050(3) 0.053(3) -0.020(3) 0.005(3) -0.024(3)
C28 0.051(3) 0.051(3) 0.049(3) -0.021(3) 0.004(3) -0.025(3)
C29 0.047(3) 0.052(4) 0.067(4) -0.021(3) 0.005(3) -0.023(3)
C30 0.060(4) 0.061(4) 0.053(4) -0.017(3) 0.008(3) -0.026(3)
C31 0.091(5) 0.071(5) 0.047(4) -0.027(4) 0.009(3) -0.026(4)
C32 0.091(5) 0.051(4) 0.052(4) -0.028(3) 0.010(3) -0.019(4)
C33 0.088(5) 0.078(5) 0.047(4) -0.011(4) 0.004(4) -0.023(4)
C34 0.131(10) 0.157(10) 0.047(6) 0.000(6) 0.014(6) 0.012(8)

loop_
_atom_type_symbol
_atom_type_description
_atom_type_scat_dispersion_real
_atom_type_scat_dispersion_imag
_atom_type_scat_source
F F 0.0171 0.0103 'International Tables Vol C Tables 4.2.6.8 and 6.1.1.4'
O O 0.0106 0.0060 'International Tables Vol C Tables 4.2.6.8 and 6.1.1.4'
N N 0.0061 0.0033 'International Tables Vol C Tables 4.2.6.8 and 6.1.1.4'
C C 0.0033 0.0016 'International Tables Vol C Tables 4.2.6.8 and 6.1.1.4'
H H 0.0000 0.0000 'International Tables Vol C Tables 4.2.6.8 and 6.1.1.4'

loop_
_geom_angle_atom_site_label_1
_geom_angle_atom_site_label_2
_geom_angle_atom_site_label_3
_geom_angle
C1 N1 N2 110.2(4)
C1 N1 C17 130.1(5)
N2 N1 C17 119.6(4)
C3 N2 N1 108.3(4)
C3 N2 C16 129.7(5)
N1 N2 C16 122.0(5)
C8 N3 C9 121.6(4)
C18 N4 C21 128.6(5)
C18 N4 H4A 112(3)
C21 N4 H4A 117(3)
C18 N5 C27 128.2(5)
C18 N5 H5A 122(4)
C27 N5 H5A 109(4)
N1 C1 C2 107.4(4)
N1 C1 C8 123.7(5)
C2 C1 C8 128.9(5)
C1 C2 C3 106.2(4)
C1 C2 C4 134.1(5)
C3 C2 C4 119.7(5)
N2 C3 C2 108.0(4)
N2 C3 C7 129.8(5)
C2 C3 C7 122.3(5)
C5 C4 C2 118.1(6)
C5 C4 H4 125(3)
C2 C4 H4 117(3)
C4 C5 C6 120.9(6)
C4 C5 H5 121(4)
C6 C5 H5 119(4)
C7 C6 C5 123.6(6)
C7 C6 H6 122(4)
C5 C6 H6 115(4)
C6 C7 C3 115.4(6)
C6 C7 H7 126(3)
C3 C7 H7 119(3)
O1 C8 N3 131.2(5)
O1 C8 C1 118.1(5)
N3 C8 C1 110.7(4)
C10 C9 C14 117.7(5)
C10 C9 N3 125.3(5)
C14 C9 N3 116.8(5)
C11 C10 C9 120.8(5)
C11 C10 H10 118(3)
C9 C10 H10 121(3)
C10 C11 C12 121.2(6)
C10 C11 H11 120(3)
C12 C11 H11 119(3)
C11 C12 C13 118.8(5)
C11 C12 C15 121.5(5)
C13 C12 C15 119.6(5)
C14 C13 C12 120.5(6)
C14 C13 H13 121(4)
C12 C13 H13 118(4)
C13 C14 C9 120.9(6)
C13 C14 H14 122(4)
C9 C14 H14 117(4)
F1 C15 F2 110.8(10)
F1 C15 F4 102.8(8)
F2 C15 F4 95.8(7)
F1 C15 C12 118.7(6)
F2 C15 C12 115.3(6)
F4 C15 C12 110.0(9)
N2 C16 H161 104(4)
N2 C16 H162 106(3)
H161 C16 H162 116(5)
N2 C16 H163 106(4)
H161 C16 H163 110(6)
H162 C16 H163 113(5)
N1 C17 H173 110(4)
N1 C17 H171 109(3)
H173 C17 H171 104(5)
N1 C17 H172 117(3)
H173 C17 H172 104(5)
H171 C17 H172 112(5)
O2 C18 N4 124.0(5)
O2 C18 N5 124.8(5)
N4 C18 N5 111.2(5)
C26 C21 C22 118.9(6)
C26 C21 N4 124.0(5)
C22 C21 N4 117.1(5)
C23 C22 C21 121.2(6)
C23 C22 H22 121(5)
C21 C22 H22 118(4)
C22 C23 C24 119.8(6)
C22 C23 H23 117.6(6)
C24 C23 H23 122.0(6)
C25 C24 C23 119.3(6)
C25 C24 C34 119.1(8)
C23 C24 C34 121.4(8)
C24 C25 C26 121.3(7)
C24 C25 H25 124(5)
C26 C25 H25 114(5)
C25 C26 C21 119.5(7)
C25 C26 H26 124(3)
C21 C26 H26 116(3)
C28 C27 C32 119.0(6)
C28 C27 N5 124.4(5)
C32 C27 N5 116.5(5)
C27 C28 C29 119.4(6)
C27 C28 H28 121(3)
C29 C28 H28 119(3)
C30 C29 C28 121.5(6)
C30 C29 H29 119(4)
C28 C29 H29 120(4)
C31 C30 C29 118.4(6)
C31 C30 C33 121.4(6)
C29 C30 C33 120.2(6)
C32 C31 C30 121.1(6)
C32 C31 H31 119(4)
C30 C31 H31 120(4)
C31 C32 C27 120.5(6)
C31 C32 H32 122(4)
C27 C32 H32 118(4)
F3 C33 F6 106.2(9)
F3 C33 F5 104.0(8)
F6 C33 F5 99.7(8)
F3 C33 C30 118.0(6)
F6 C33 C30 113.9(7)
F5 C33 C30 113.0(7)
F7 C34 F9 111.4(15)
F7 C34 F8 95.5(12)
F9 C34 F8 94.9(13)
F7 C34 C24 122.0(10)
F9 C34 C24 117.8(9)
F8 C34 C24 108.5(15)

loop_
_geom_bond_atom_site_label_1
_geom_bond_atom_site_label_2
_geom_bond_distance
F1 C15 1.199(9)
F2 C15 1.260(9)
F3 C33 1.235(9)
F4 C15 1.316(11)
F5 C33 1.266(10)
F6 C33 1.257(9)
F7 C34 1.175(14)
F8 C34 1.306(18)
F9 C34 1.216(12)
O1 C8 1.267(6)
O2 C18 1.218(6)
N1 C1 1.341(6)
N1 N2 1.361(6)
N1 C17 1.460(7)
N2 C3 1.352(7)
N2 C16 1.462(7)
N3 C8 1.296(7)
N3 C9 1.406(7)
N4 C18 1.366(7)
N4 C21 1.395(7)
N4 H4A 0.94(6)
N5 C18 1.368(7)
N5 C27 1.401(7)
N5 H5A 0.89(7)
C1 C2 1.405(7)
C1 C8 1.511(7)
C2 C3 1.408(7)
C2 C4 1.416(8)
C3 C7 1.407(8)
C4 C5 1.357(8)
C4 H4 0.93(5)
C5 C6 1.406(9)
C5 H5 1.01(7)
C6 C7 1.370(9)
C6 H6 0.89(6)
C7 H7 1.04(5)
C9 C10 1.391(8)
C9 C14 1.396(8)
C10 C11 1.373(8)
C10 H10 0.96(5)
C11 C12 1.378(8)
C11 H11 1.00(6)
C12 C13 1.381(8)
C12 C15 1.479(9)
C13 C14 1.382(9)
C13 H13 0.99(7)
C14 H14 0.94(6)
C16 H161 0.96(7)
C16 H162 1.03(7)
C16 H163 1.02(8)
C17 H173 1.00(8)
C17 H171 0.90(6)
C17 H172 1.03(7)
C21 C26 1.383(8)
C21 C22 1.386(9)
C22 C23 1.375(9)
C22 H22 0.93(8)
C23 C24 1.375(10)
C23 H23 1.167(7)
C24 C25 1.375(10)
C24 C34 1.461(12)
C25 C26 1.380(10)
C25 H25 0.87(8)
C26 H26 0.98(5)
C27 C28 1.379(8)
C27 C32 1.397(8)
C28 C29 1.395(8)
C28 H28 1.00(6)
C29 C30 1.382(9)
C29 H29 1.02(7)
C30 C31 1.375(9)
C30 C33 1.460(9)
C31 C32 1.374(9)
C31 H31 0.91(6)
C32 H32 0.90(6)

loop_
_cod_related_entry_id
_cod_related_entry_database
_cod_related_entry_code
1 ChemSpider 30658575
